data_7215885
loop_
_publ_author_name
'Yang, Qing-Yuan'
'Pan, Mei'
'Wei, Shi-Chao'
'Hsu, Chien-Wei'
'Lehn, Jean-Marie'
'Su, Cheng-Yong'

_publ_section_title
;
 Photoluminescent 3D lanthanide MOFs with a rare (10,3)-d net based on a
 new tripodal organic linker
;
_journal_issue 28
_journal_name_full CrystEngComm
_journal_page_first 6469
_journal_paper_doi 10.1039/c4ce00586d
_journal_volume 16
_journal_year 2014
_chemical_formula_sum 'C30 H35 N6 O13 Tb'
_chemical_formula_weight 846.56
_chemical_name_systematic
; 
 ? 
;
_space_group_IT_number 33
_symmetry_cell_setting orthorhombic
_symmetry_space_group_name_Hall 'P 2c -2n'
_symmetry_space_group_name_H-M 'P n a 21'
_atom_sites_solution_hydrogens geom
_atom_sites_solution_primary direct
_atom_sites_solution_secondary difmap
_audit_creation_method SHELXL-97
_cell_angle_alpha 90.00
_cell_angle_beta 90.00
_cell_angle_gamma 90.00
_cell_formula_units_Z 4
_cell_length_a 15.0914(2)
_cell_length_b 16.7363(3)
_cell_length_c 13.0708(3)
_cell_measurement_reflns_used 3448
_cell_measurement_temperature 150(2)
_cell_measurement_theta_max 62.53
_cell_measurement_theta_min 3.94
_cell_volume 3301.35(11)
_computing_structure_refinement 'SHELXL-97 (Sheldrick, 1997)'
_computing_structure_solution 'SHELXS-97 (Sheldrick, 1990)'
_diffrn_ambient_temperature 150(2)
_diffrn_measured_fraction_theta_full 0.983
_diffrn_measured_fraction_theta_max 0.983
_diffrn_measurement_device_type Germini
_diffrn_measurement_method '\w scan'
_diffrn_radiation_monochromator graphite
_diffrn_radiation_source 'fine-focus sealed tube'
_diffrn_radiation_type CuK\a
_diffrn_radiation_wavelength 1.54178
_diffrn_reflns_av_R_equivalents 0.0262
_diffrn_reflns_av_sigmaI/netI 0.0455
_diffrn_reflns_limit_h_max 17
_diffrn_reflns_limit_h_min -10
_diffrn_reflns_limit_k_max 13
_diffrn_reflns_limit_k_min -19
_diffrn_reflns_limit_l_max 14
_diffrn_reflns_limit_l_min -11
_diffrn_reflns_number 5838
_diffrn_reflns_theta_full 62.53
_diffrn_reflns_theta_max 62.53
_diffrn_reflns_theta_min 3.94
_diffrn_standards_decay_% none
_diffrn_standards_interval_count 150
_diffrn_standards_number 2
_exptl_absorpt_coefficient_mu 11.197
_exptl_absorpt_correction_T_max 0.8963
_exptl_absorpt_correction_T_min 0.8071
_exptl_absorpt_correction_type multi-scan
_exptl_crystal_colour Colorless
_exptl_crystal_density_diffrn 1.703
_exptl_crystal_density_method 'not measured'
_exptl_crystal_description Block
_exptl_crystal_F_000 1704
_exptl_crystal_size_max 0.02
_exptl_crystal_size_mid 0.01
_exptl_crystal_size_min 0.01
_refine_diff_density_max 0.670
_refine_diff_density_min -0.807
_refine_diff_density_rms 0.079
_refine_ls_abs_structure_details 'Flack H D (1983), Acta Cryst. A39, 876-881'
_refine_ls_abs_structure_Flack -0.007(5)
_refine_ls_extinction_method none
_refine_ls_goodness_of_fit_ref 1.052
_refine_ls_hydrogen_treatment mixed
_refine_ls_matrix_type full
_refine_ls_number_parameters 447
_refine_ls_number_reflns 3448
_refine_ls_number_restraints 4
_refine_ls_restrained_S_all 1.051
_refine_ls_R_factor_all 0.0354
_refine_ls_R_factor_gt 0.0297
_refine_ls_shift/su_max 0.002
_refine_ls_shift/su_mean 0.000
_refine_ls_structure_factor_coef Fsqd
_refine_ls_weighting_details 'calc w=1/[\s^2^(Fo^2^)+(0.0306P)^2^+0.0000P] where P=(Fo^2^+2Fc^2^)/3'
_refine_ls_weighting_scheme calc
_refine_ls_wR_factor_gt 0.0655
_refine_ls_wR_factor_ref 0.0666
_reflns_number_gt 2936
_reflns_number_total 3448
_reflns_threshold_expression >2sigma(I)
_cod_data_source_file c4ce00586d2.cif
_cod_data_source_block complex_2
_cod_depositor_comments
;
The following automatic conversions were performed:

'_symmetry_cell_setting' value 'Orthorhombic' changed to
'orthorhombic' according to
/usr/data/users/saulius/crontab/automatic-downloads/rss-feeds/RSC/lib/dictionaries/cif_core.dic
dictionary named 'cif_core.dic' version 2.4.2 from 2011-04-26.

Automatic conversion script
Id: cif_fix_values 2281 2013-09-26 08:29:07Z andrius 

 Adding full bibliography for 7215885--7215886.cif.
;
_cod_original_sg_symbol_H-M Pna21
_cod_database_code 7215885

loop_
_symmetry_equiv_pos_as_xyz
'x, y, z'
'-x, -y, z+1/2'
'-x+1/2, y+1/2, z+1/2'
'x+1/2, -y+1/2, z'

loop_
_atom_site_label
_atom_site_type_symbol
_atom_site_fract_x
_atom_site_fract_y
_atom_site_fract_z
_atom_site_U_iso_or_equiv
_atom_site_adp_type
_atom_site_occupancy
_atom_site_symmetry_multiplicity
_atom_site_calc_flag
_atom_site_refinement_flags
Tb1 Tb -0.008413(17) 1.173004(17) 1.26756(4) 0.01925(10) Uani 1 1 d .
O1 O 0.0511(3) 1.1020(3) 1.1386(4) 0.0361(13) Uani 1 1 d .
O2 O 0.5309(3) 1.5460(2) 0.8307(4) 0.0248(10) Uani 1 1 d .
O3 O 0.8644(3) 0.8325(3) 0.8250(4) 0.0280(10) Uani 1 1 d .
O4 O -0.1915(4) 1.1946(3) 1.0337(5) 0.0544(18) Uani 1 1 d .
O5 O -0.1375(3) 1.1254(3) 1.1590(4) 0.0373(13) Uani 1 1 d .
O6 O -0.1066(3) 1.2494(3) 1.1472(4) 0.0422(14) Uani 1 1 d .
O7 O 0.1023(4) 1.3981(3) 1.2400(4) 0.0561(17) Uani 1 1 d .
O8 O 0.0759(3) 1.2817(3) 1.1733(4) 0.0340(12) Uani 1 1 d .
O9 O 0.0137(3) 1.3128(3) 1.3177(4) 0.0356(12) Uani 1 1 d .
O10 O -0.1418(3) 1.1936(3) 1.5414(4) 0.0395(14) Uani 1 1 d .
O11 O -0.0185(3) 1.1870(3) 1.4591(4) 0.0287(11) Uani 1 1 d .
O12 O -0.1411(3) 1.1938(3) 1.3776(4) 0.0293(12) Uani 1 1 d .
N1 N 0.2543(3) 1.0502(3) 0.9472(4) 0.0203(12) Uani 1 1 d .
N2 N 0.5302(3) 1.3118(3) 0.7398(4) 0.0201(14) Uani 1 1 d .
N3 N 0.6896(3) 0.9952(3) 0.9408(4) 0.0165(11) Uani 1 1 d .
N4 N -0.1459(4) 1.1895(3) 1.1086(6) 0.0326(16) Uani 1 1 d .
N5 N 0.0650(4) 1.3327(3) 1.2422(4) 0.0321(16) Uani 1 1 d .
N6 N -0.1000(3) 1.1927(3) 1.4616(5) 0.0195(12) Uani 1 1 d .
C1 C 0.4021(3) 1.0740(3) 0.8603(5) 0.0156(10) Uani 1 1 d .
C2 C 0.4689(4) 1.0461(3) 0.9247(5) 0.0187(14) Uani 1 1 d .
C3 C 0.5549(4) 1.0802(4) 0.9182(5) 0.0172(13) Uani 1 1 d .
C4 C 0.5723(4) 1.1387(3) 0.8429(5) 0.0136(9) Uani 1 1 d .
C5 C 0.5045(3) 1.1664(3) 0.7829(6) 0.0136(9) Uani 1 1 d .
C6 C 0.4172(3) 1.1365(3) 0.7918(5) 0.0156(10) Uani 1 1 d .
C7 C 0.4494(4) 0.9831(4) 1.0043(5) 0.0269(17) Uani 1 1 d .
H7A H 0.5012 0.9470 1.0101 0.032 Uiso 1 1 calc R
H7B H 0.3983 0.9507 0.9813 0.032 Uiso 1 1 calc R
C8 C 0.4287(5) 1.0182(5) 1.1103(6) 0.0376(19) Uani 1 1 d .
H8A H 0.4153 0.9747 1.1582 0.056 Uiso 1 1 calc R
H8B H 0.3775 1.0539 1.1053 0.056 Uiso 1 1 calc R
H8C H 0.4801 1.0482 1.1351 0.056 Uiso 1 1 calc R
C9 C 0.6671(3) 1.1710(4) 0.8304(5) 0.0207(14) Uani 1 1 d .
H9A H 0.6980 1.1676 0.8970 0.025 Uiso 1 1 calc R
H9B H 0.6642 1.2280 0.8106 0.025 Uiso 1 1 calc R
C10 C 0.7216(3) 1.1248(4) 0.7490(5) 0.028(2) Uani 1 1 d .
H10A H 0.7812 1.1477 0.7444 0.042 Uiso 1 1 calc R
H10B H 0.6922 1.1290 0.6823 0.042 Uiso 1 1 calc R
H10C H 0.7258 1.0684 0.7687 0.042 Uiso 1 1 calc R
C11 C 0.3420(4) 1.1717(4) 0.7302(5) 0.0236(14) Uani 1 1 d .
H11A H 0.3544 1.2290 0.7177 0.028 Uiso 1 1 calc R
H11B H 0.2867 1.1682 0.7707 0.028 Uiso 1 1 calc R
C12 C 0.3278(5) 1.1299(4) 0.6274(6) 0.0321(17) Uani 1 1 d .
H12A H 0.2784 1.1553 0.5911 0.048 Uiso 1 1 calc R
H12B H 0.3141 1.0734 0.6391 0.048 Uiso 1 1 calc R
H12C H 0.3818 1.1343 0.5860 0.048 Uiso 1 1 calc R
C13 C 0.3122(3) 1.0325(4) 0.8601(6) 0.0240(15) Uani 1 1 d .
H13A H 0.2807 1.0474 0.7965 0.029 Uiso 1 1 calc R
H13B H 0.3223 0.9741 0.8579 0.029 Uiso 1 1 calc R
C14 C 0.2452(4) 1.1252(4) 0.9825(5) 0.0260(16) Uani 1 1 d .
H14A H 0.2846 1.1656 0.9592 0.031 Uiso 1 1 calc R
C15 C 0.1798(4) 1.1449(4) 1.0520(6) 0.0281(16) Uani 1 1 d .
H15A H 0.1756 1.1980 1.0773 0.034 Uiso 1 1 calc R
C16 C 0.1189(4) 1.0862(4) 1.0857(6) 0.0270(16) Uani 1 1 d .
C17 C 0.1363(4) 1.0070(4) 1.0519(6) 0.0284(17) Uani 1 1 d .
H17A H 0.1011 0.9642 1.0770 0.034 Uiso 1 1 calc R
C18 C 0.2011(4) 0.9919(4) 0.9858(6) 0.0272(17) Uani 1 1 d .
H18A H 0.2106 0.9383 0.9646 0.033 Uiso 1 1 calc R
C19 C 0.5237(4) 1.2286(3) 0.7005(5) 0.0177(13) Uani 1 1 d .
H19A H 0.5800 1.2145 0.6662 0.021 Uiso 1 1 calc R
H19B H 0.4761 1.2263 0.6485 0.021 Uiso 1 1 calc R
C20 C 0.4959(4) 1.3340(3) 0.8303(6) 0.0209(15) Uani 1 1 d .
H20A H 0.4698 1.2940 0.8723 0.025 Uiso 1 1 calc R
C21 C 0.4965(4) 1.4106(3) 0.8651(5) 0.0250(14) Uani 1 1 d .
H21A H 0.4732 1.4228 0.9307 0.030 Uiso 1 1 calc R
C22 C 0.5325(4) 1.4728(4) 0.8024(5) 0.0216(16) Uani 1 1 d .
C23 C 0.5691(4) 1.4462(4) 0.7080(5) 0.0249(16) Uani 1 1 d .
H23A H 0.5956 1.4841 0.6633 0.030 Uiso 1 1 calc R
C24 C 0.5672(4) 1.3678(4) 0.6802(5) 0.0239(15) Uani 1 1 d .
H24A H 0.5928 1.3523 0.6168 0.029 Uiso 1 1 calc R
C25 C 0.6263(4) 1.0534(4) 0.9890(5) 0.0192(14) Uani 1 1 d .
H25A H 0.5988 1.0280 1.0497 0.023 Uiso 1 1 calc R
H25B H 0.6598 1.1007 1.0129 0.023 Uiso 1 1 calc R
C26 C 0.7774(4) 0.9991(4) 0.9655(5) 0.0198(14) Uani 1 1 d .
H26A H 0.7973 1.0406 1.0094 0.024 Uiso 1 1 calc R
C27 C 0.8367(4) 0.9455(4) 0.9294(5) 0.0201(14) Uani 1 1 d .
H27A H 0.8971 0.9493 0.9496 0.024 Uiso 1 1 calc R
C28 C 0.8101(4) 0.8839(4) 0.8620(5) 0.0228(15) Uani 1 1 d .
C29 C 0.7185(4) 0.8817(4) 0.8371(5) 0.0209(14) Uani 1 1 d .
H29A H 0.6968 0.8413 0.7925 0.025 Uiso 1 1 calc R
C30 C 0.6611(4) 0.9368(4) 0.8766(5) 0.0197(14) Uani 1 1 d .
H30A H 0.6001 0.9343 0.8587 0.024 Uiso 1 1 calc R
O1W O 0.1658(4) 1.2860(4) 1.5066(5) 0.0543(17) Uani 1 1 d D
H1W H 0.2224(19) 1.301(4) 1.484(4) 0.018(17) Uiso 1 1 d D
H2W H 0.130(4) 1.281(6) 1.447(4) 0.09(4) Uiso 1 1 d D

loop_
_atom_site_aniso_label
_atom_site_aniso_U_11
_atom_site_aniso_U_22
_atom_site_aniso_U_33
_atom_site_aniso_U_23
_atom_site_aniso_U_13
_atom_site_aniso_U_12
Tb1 0.02372(15) 0.01192(14) 0.02212(16) -0.0016(3) -0.0010(3) 0.00162(15)
O1 0.041(3) 0.027(3) 0.040(3) -0.018(2) 0.024(3) -0.009(2)
O2 0.037(2) 0.006(2) 0.032(3) -0.001(2) 0.000(2) 0.0006(17)
O3 0.0293(19) 0.017(2) 0.038(3) -0.006(2) 0.004(2) 0.005(2)
O4 0.080(4) 0.026(3) 0.057(4) -0.004(3) -0.050(4) 0.012(3)
O5 0.044(3) 0.024(3) 0.044(3) 0.005(3) -0.014(3) 0.004(2)
O6 0.050(3) 0.022(3) 0.054(4) 0.006(3) -0.026(3) 0.000(2)
O7 0.094(4) 0.026(3) 0.048(4) 0.003(3) -0.016(3) -0.035(3)
O8 0.046(3) 0.020(3) 0.036(3) -0.002(2) 0.003(3) 0.001(2)
O9 0.049(3) 0.024(3) 0.034(3) -0.009(2) 0.006(3) 0.001(3)
O10 0.044(3) 0.039(3) 0.036(4) -0.009(3) 0.011(3) -0.003(2)
O11 0.033(2) 0.031(3) 0.022(2) -0.007(2) 0.001(2) -0.002(2)
O12 0.031(2) 0.022(3) 0.035(3) -0.002(2) 0.000(3) 0.003(2)
N1 0.020(2) 0.014(3) 0.028(3) -0.005(3) 0.005(2) -0.005(2)
N2 0.022(2) 0.009(2) 0.029(4) 0.006(2) -0.004(2) 0.0028(19)
N3 0.020(2) 0.015(3) 0.014(3) 0.005(2) 0.003(2) 0.004(2)
N4 0.033(3) 0.013(3) 0.051(5) -0.008(3) -0.025(4) 0.009(3)
N5 0.044(3) 0.021(3) 0.031(4) 0.002(3) -0.008(3) -0.001(3)
N6 0.021(3) 0.013(3) 0.024(3) -0.004(2) 0.005(3) -0.002(2)
C1 0.0192(18) 0.0068(17) 0.021(3) -0.0082(17) 0.0031(19) 0.0025(16)
C2 0.025(3) 0.010(3) 0.021(4) -0.004(3) 0.011(3) 0.002(2)
C3 0.022(3) 0.013(3) 0.017(3) -0.007(3) 0.006(3) 0.002(3)
C4 0.0225(16) 0.0066(16) 0.012(3) -0.0011(19) 0.0031(19) 0.0006(17)
C5 0.0225(16) 0.0066(16) 0.012(3) -0.0011(19) 0.0031(19) 0.0006(17)
C6 0.0192(18) 0.0068(17) 0.021(3) -0.0082(17) 0.0031(19) 0.0025(16)
C7 0.025(3) 0.017(4) 0.039(5) 0.011(3) 0.005(3) 0.003(3)
C8 0.042(4) 0.039(4) 0.032(4) 0.013(4) 0.012(4) 0.002(4)
C9 0.023(3) 0.017(3) 0.022(4) 0.005(3) 0.000(3) -0.009(3)
C10 0.022(2) 0.026(3) 0.037(6) 0.010(3) 0.008(3) -0.002(2)
C11 0.027(2) 0.023(3) 0.021(3) -0.003(3) -0.003(3) 0.005(3)
C12 0.036(4) 0.029(4) 0.031(4) -0.007(3) -0.009(3) -0.002(3)
C13 0.020(3) 0.016(3) 0.036(4) -0.008(3) 0.006(3) -0.003(3)
C14 0.027(3) 0.020(4) 0.031(4) -0.004(3) 0.004(3) -0.006(3)
C15 0.032(3) 0.019(3) 0.033(4) -0.004(3) 0.005(3) -0.003(3)
C16 0.027(3) 0.025(4) 0.030(4) -0.004(3) 0.007(3) -0.009(3)
C17 0.031(3) 0.008(3) 0.046(5) 0.000(4) 0.012(3) -0.005(3)
C18 0.029(3) 0.016(3) 0.036(4) -0.004(4) 0.003(3) -0.002(3)
C19 0.025(3) 0.013(3) 0.015(3) 0.000(3) 0.000(3) 0.002(3)
C20 0.030(3) 0.008(3) 0.024(4) 0.005(3) -0.002(3) 0.001(3)
C21 0.036(3) 0.015(3) 0.025(3) 0.003(3) 0.008(4) 0.001(3)
C22 0.024(3) 0.011(3) 0.030(4) 0.003(3) -0.003(2) 0.005(3)
C23 0.039(4) 0.014(3) 0.022(4) 0.002(3) 0.010(3) -0.001(3)
C24 0.029(3) 0.024(4) 0.019(4) 0.004(3) 0.006(3) 0.000(3)
C25 0.026(3) 0.014(3) 0.018(3) -0.001(3) 0.003(3) 0.007(3)
C26 0.026(3) 0.015(3) 0.019(4) 0.005(3) -0.003(3) -0.003(3)
C27 0.016(3) 0.019(3) 0.025(4) 0.005(3) 0.004(3) 0.001(3)
C28 0.031(3) 0.017(3) 0.021(4) 0.005(3) 0.001(3) 0.001(3)
C29 0.022(3) 0.016(3) 0.025(4) 0.000(3) 0.001(3) 0.000(3)
C30 0.022(3) 0.016(3) 0.021(4) 0.002(3) -0.002(3) -0.004(3)
O1W 0.037(3) 0.081(5) 0.045(4) -0.022(3) -0.003(3) -0.002(3)

loop_
_atom_type_symbol
_atom_type_description
_atom_type_scat_dispersion_real
_atom_type_scat_dispersion_imag
_atom_type_scat_source
C C 0.0181 0.0091 'International Tables Vol C Tables 4.2.6.8 and 6.1.1.4'
H H 0.0000 0.0000 'International Tables Vol C Tables 4.2.6.8 and 6.1.1.4'
N N 0.0311 0.0180 'International Tables Vol C Tables 4.2.6.8 and 6.1.1.4'
O O 0.0492 0.0322 'International Tables Vol C Tables 4.2.6.8 and 6.1.1.4'
Tb Tb -9.1472 9.1891 'International Tables Vol C Tables 4.2.6.8 and 6.1.1.4'

loop_
_geom_angle_atom_site_label_1
_geom_angle_atom_site_label_2
_geom_angle_atom_site_label_3
_geom_angle
_geom_angle_site_symmetry_1
_geom_angle_site_symmetry_3
O1 Tb1 O3 81.15(18) . 2_675
O1 Tb1 O2 80.78(17) . 3_545
O3 Tb1 O2 89.15(15) 2_675 3_545
O1 Tb1 O9 130.57(17) . .
O3 Tb1 O9 79.78(16) 2_675 .
O2 Tb1 O9 143.49(18) 3_545 .
O1 Tb1 O12 145.86(16) . .
O3 Tb1 O12 125.21(18) 2_675 .
O2 Tb1 O12 78.66(16) 3_545 .
O9 Tb1 O12 79.73(16) . .
O1 Tb1 O6 92.0(2) . .
O3 Tb1 O6 141.46(16) 2_675 .
O2 Tb1 O6 127.37(16) 3_545 .
O9 Tb1 O6 76.23(17) . .
O12 Tb1 O6 79.41(18) . .
O1 Tb1 O11 144.86(18) . .
O3 Tb1 O11 74.72(16) 2_675 .
O2 Tb1 O11 73.78(16) 3_545 .
O9 Tb1 O11 69.75(16) . .
O12 Tb1 O11 50.52(16) . .
O6 Tb1 O11 122.66(17) . .
O1 Tb1 O5 73.84(18) . .
O3 Tb1 O5 153.45(17) 2_675 .
O2 Tb1 O5 78.32(16) 3_545 .
O9 Tb1 O5 123.60(16) . .
O12 Tb1 O5 75.49(17) . .
O6 Tb1 O5 49.98(16) . .
O11 Tb1 O5 122.56(17) . .
O1 Tb1 O8 79.34(17) . .
O3 Tb1 O8 73.36(16) 2_675 .
O2 Tb1 O8 155.24(15) 3_545 .
O9 Tb1 O8 51.56(17) . .
O12 Tb1 O8 125.70(16) . .
O6 Tb1 O8 68.10(17) . .
O11 Tb1 O8 116.49(16) . .
O5 Tb1 O8 109.79(17) . .
O1 Tb1 N6 154.60(16) . .
O3 Tb1 N6 99.73(17) 2_675 .
O2 Tb1 N6 73.86(15) 3_545 .
O9 Tb1 N6 73.93(16) . .
O12 Tb1 N6 25.54(15) . .
O6 Tb1 N6 102.01(17) . .
O11 Tb1 N6 25.01(15) . .
O5 Tb1 N6 99.10(17) . .
O8 Tb1 N6 125.49(15) . .
O1 Tb1 N5 104.34(17) . .
O3 Tb1 N5 73.42(15) 2_675 .
O2 Tb1 N5 160.56(15) 3_545 .
O9 Tb1 N5 26.28(15) . .
O12 Tb1 N5 104.12(16) . .
O6 Tb1 N5 71.69(15) . .
O11 Tb1 N5 92.93(15) . .
O5 Tb1 N5 121.10(15) . .
O8 Tb1 N5 25.37(16) . .
N6 Tb1 N5 100.16(15) . .
O1 Tb1 N4 78.61(19) . .
O3 Tb1 N4 153.89(19) 2_675 .
O2 Tb1 N4 103.60(16) 3_545 .
O9 Tb1 N4 101.23(16) . .
O12 Tb1 N4 80.12(19) . .
O6 Tb1 N4 25.29(16) . .
O11 Tb1 N4 130.47(17) . .
O5 Tb1 N4 25.28(16) . .
O8 Tb1 N4 86.77(17) . .
N6 Tb1 N4 105.6(2) . .
N5 Tb1 N4 95.82(16) . .
C16 O1 Tb1 147.6(4) . .
C22 O2 Tb1 141.4(4) . 3_554
C28 O3 Tb1 138.8(4) . 2_674
N4 O5 Tb1 95.9(4) . .
N4 O6 Tb1 97.0(4) . .
N5 O8 Tb1 94.2(4) . .
N5 O9 Tb1 97.0(4) . .
N6 O11 Tb1 95.4(4) . .
N6 O12 Tb1 96.1(3) . .
C14 N1 C18 118.8(6) . .
C14 N1 C13 121.1(5) . .
C18 N1 C13 119.7(5) . .
C24 N2 C20 118.6(6) . .
C24 N2 C19 118.8(6) . .
C20 N2 C19 122.5(5) . .
C30 N3 C26 119.2(5) . .
C30 N3 C25 121.6(5) . .
C26 N3 C25 119.1(5) . .
O4 N4 O5 122.9(6) . .
O4 N4 O6 122.4(6) . .
O5 N4 O6 114.5(6) . .
O4 N4 Tb1 170.1(6) . .
O5 N4 Tb1 58.9(3) . .
O6 N4 Tb1 57.7(3) . .
O7 N5 O8 122.0(6) . .
O7 N5 O9 121.2(6) . .
O8 N5 O9 116.8(5) . .
O7 N5 Tb1 173.0(5) . .
O8 N5 Tb1 60.4(3) . .
O9 N5 Tb1 56.7(3) . .
O10 N6 O11 122.6(6) . .
O10 N6 O12 119.4(5) . .
O11 N6 O12 117.9(5) . .
O10 N6 Tb1 173.7(4) . .
O11 N6 Tb1 59.6(3) . .
O12 N6 Tb1 58.4(3) . .
C2 C1 C6 121.3(5) . .
C2 C1 C13 119.5(5) . .
C6 C1 C13 119.1(6) . .
C1 C2 C3 119.3(6) . .
C1 C2 C7 120.6(5) . .
C3 C2 C7 120.0(6) . .
C4 C3 C2 119.3(6) . .
C4 C3 C25 120.5(5) . .
C2 C3 C25 120.1(6) . .
C5 C4 C3 119.6(5) . .
C5 C4 C9 121.1(5) . .
C3 C4 C9 119.3(5) . .
C4 C5 C6 122.0(6) . .
C4 C5 C19 119.5(5) . .
C6 C5 C19 118.5(5) . .
C1 C6 C5 118.1(5) . .
C1 C6 C11 120.8(5) . .
C5 C6 C11 121.1(5) . .
C2 C7 C8 113.2(5) . .
C2 C7 H7A 108.9 . .
C8 C7 H7A 108.9 . .
C2 C7 H7B 108.9 . .
C8 C7 H7B 108.9 . .
H7A C7 H7B 107.7 . .
C7 C8 H8A 109.5 . .
C7 C8 H8B 109.5 . .
H8A C8 H8B 109.5 . .
C7 C8 H8C 109.5 . .
H8A C8 H8C 109.5 . .
H8B C8 H8C 109.5 . .
C4 C9 C10 113.0(5) . .
C4 C9 H9A 109.0 . .
C10 C9 H9A 109.0 . .
C4 C9 H9B 109.0 . .
C10 C9 H9B 109.0 . .
H9A C9 H9B 107.8 . .
C9 C10 H10A 109.5 . .
C9 C10 H10B 109.5 . .
H10A C10 H10B 109.5 . .
C9 C10 H10C 109.5 . .
H10A C10 H10C 109.5 . .
H10B C10 H10C 109.5 . .
C6 C11 C12 113.3(5) . .
C6 C11 H11A 108.9 . .
C12 C11 H11A 108.9 . .
C6 C11 H11B 108.9 . .
C12 C11 H11B 108.9 . .
H11A C11 H11B 107.7 . .
C11 C12 H12A 109.5 . .
C11 C12 H12B 109.5 . .
H12A C12 H12B 109.5 . .
C11 C12 H12C 109.5 . .
H12A C12 H12C 109.5 . .
H12B C12 H12C 109.5 . .
N1 C13 C1 115.9(5) . .
N1 C13 H13A 108.3 . .
C1 C13 H13A 108.3 . .
N1 C13 H13B 108.3 . .
C1 C13 H13B 108.3 . .
H13A C13 H13B 107.4 . .
N1 C14 C15 121.4(6) . .
N1 C14 H14A 119.3 . .
C15 C14 H14A 119.3 . .
C14 C15 C16 120.2(6) . .
C14 C15 H15A 119.9 . .
C16 C15 H15A 119.9 . .
O1 C16 C15 123.4(6) . .
O1 C16 C17 121.0(6) . .
C15 C16 C17 115.6(6) . .
C18 C17 C16 120.9(6) . .
C18 C17 H17A 119.5 . .
C16 C17 H17A 119.5 . .
C17 C18 N1 122.7(6) . .
C17 C18 H18A 118.7 . .
N1 C18 H18A 118.7 . .
N2 C19 C5 114.1(5) . .
N2 C19 H19A 108.7 . .
C5 C19 H19A 108.7 . .
N2 C19 H19B 108.7 . .
C5 C19 H19B 108.7 . .
H19A C19 H19B 107.6 . .
N2 C20 C21 123.5(6) . .
N2 C20 H20A 118.2 . .
C21 C20 H20A 118.2 . .
C20 C21 C22 119.8(6) . .
C20 C21 H21A 120.1 . .
C22 C21 H21A 120.1 . .
O2 C22 C23 123.8(6) . .
O2 C22 C21 121.6(6) . .
C23 C22 C21 114.6(6) . .
C24 C23 C22 121.5(6) . .
C24 C23 H23A 119.2 . .
C22 C23 H23A 119.2 . .
N2 C24 C23 121.9(6) . .
N2 C24 H24A 119.1 . .
C23 C24 H24A 119.1 . .
C3 C25 N3 113.2(5) . .
C3 C25 H25A 108.9 . .
N3 C25 H25A 108.9 . .
C3 C25 H25B 108.9 . .
N3 C25 H25B 108.9 . .
H25A C25 H25B 107.8 . .
C27 C26 N3 121.9(6) . .
C27 C26 H26A 119.0 . .
N3 C26 H26A 119.0 . .
C26 C27 C28 120.8(6) . .
C26 C27 H27A 119.6 . .
C28 C27 H27A 119.6 . .
O3 C28 C27 122.8(5) . .
O3 C28 C29 121.1(6) . .
C27 C28 C29 116.0(6) . .
C30 C29 C28 120.8(6) . .
C30 C29 H29A 119.6 . .
C28 C29 H29A 119.6 . .
N3 C30 C29 121.2(5) . .
N3 C30 H30A 119.4 . .
C29 C30 H30A 119.4 . .
H1W O1W H2W 106(3) . .

loop_
_geom_bond_atom_site_label_1
_geom_bond_atom_site_label_2
_geom_bond_distance
_geom_bond_site_symmetry_2
Tb1 O1 2.250(5) .
Tb1 O3 2.302(4) 2_675
Tb1 O2 2.306(4) 3_545
Tb1 O9 2.452(5) .
Tb1 O12 2.490(5) .
Tb1 O6 2.511(5) .
Tb1 O11 2.519(5) .
Tb1 O5 2.538(5) .
Tb1 O8 2.539(5) .
Tb1 N6 2.907(6) .
Tb1 N5 2.912(6) .
Tb1 N4 2.950(6) .
O1 C16 1.263(8) .
O2 C22 1.280(7) .
O2 Tb1 2.306(4) 3_554
O3 C28 1.283(7) .
O3 Tb1 2.302(4) 2_674
O4 N4 1.199(8) .
O5 N4 1.266(8) .
O6 N4 1.269(7) .
O7 N5 1.232(7) .
O8 N5 1.251(7) .
O9 N5 1.299(7) .
O10 N6 1.219(7) .
O11 N6 1.235(7) .
O12 N6 1.261(7) .
N1 C14 1.345(8) .
N1 C18 1.360(8) .
N1 C13 1.466(8) .
N2 C24 1.340(8) .
N2 C20 1.344(8) .
N2 C19 1.487(7) .
N3 C30 1.357(8) .
N3 C26 1.366(8) .
N3 C25 1.503(8) .
C1 C2 1.395(9) .
C1 C6 1.395(9) .
C1 C13 1.524(8) .
C2 C3 1.420(8) .
C2 C7 1.511(9) .
C3 C4 1.414(9) .
C3 C25 1.489(9) .
C4 C5 1.370(9) .
C4 C9 1.538(8) .
C5 C6 1.414(7) .
C5 C19 1.525(9) .
C6 C11 1.512(8) .
C7 C8 1.537(10) .
C7 H7A 0.9900 .
C7 H7B 0.9900 .
C8 H8A 0.9800 .
C8 H8B 0.9800 .
C8 H8C 0.9800 .
C9 C10 1.551(9) .
C9 H9A 0.9900 .
C9 H9B 0.9900 .
C10 H10A 0.9800 .
C10 H10B 0.9800 .
C10 H10C 0.9800 .
C11 C12 1.530(10) .
C11 H11A 0.9900 .
C11 H11B 0.9900 .
C12 H12A 0.9800 .
C12 H12B 0.9800 .
C12 H12C 0.9800 .
C13 H13A 0.9900 .
C13 H13B 0.9900 .
C14 C15 1.381(10) .
C14 H14A 0.9500 .
C15 C16 1.416(9) .
C15 H15A 0.9500 .
C16 C17 1.422(9) .
C17 C18 1.329(9) .
C17 H17A 0.9500 .
C18 H18A 0.9500 .
C19 H19A 0.9900 .
C19 H19B 0.9900 .
C20 C21 1.360(8) .
C20 H20A 0.9500 .
C21 C22 1.431(9) .
C21 H21A 0.9500 .
C22 C23 1.424(9) .
C23 C24 1.363(9) .
C23 H23A 0.9500 .
C24 H24A 0.9500 .
C25 H25A 0.9900 .
C25 H25B 0.9900 .
C26 C27 1.352(9) .
C26 H26A 0.9500 .
C27 C28 1.414(9) .
C27 H27A 0.9500 .
C28 C29 1.421(9) .
C29 C30 1.367(9) .
C29 H29A 0.9500 .
C30 H30A 0.9500 .
O1W H1W 0.94(2) .
O1W H2W 0.96(2) .
